data_1512085
loop_
_publ_author_name
'Xing, Yanpeng'
'Zhao, Hongyang'
'Shang, Qiongyi'
'Wang, Jing'
'Lu, Ping'
'Wang, Yanguang'

_publ_section_title
;
 Parallel Copper Catalysis: Diastereoselective Synthesis of
 Polyfunctionalized Azetidin-2-imines.
;
_journal_issue 11
_journal_name_full 'Organic letters'
_journal_page_first 2668
_journal_page_last 2671
_journal_paper_doi 10.1021/ol4010323
_journal_volume 15
_journal_year 2013
_chemical_formula_moiety 'C37 H30 N2 O2 S'
_chemical_formula_sum 'C37 H30 N2 O2 S'
_chemical_formula_weight 566.69
_chemical_name_systematic
; 
 ? 
;
_space_group_IT_number 2
_symmetry_cell_setting triclinic
_symmetry_space_group_name_Hall '-P 1'
_symmetry_space_group_name_H-M 'P -1'
_atom_sites_solution_hydrogens geom
_atom_sites_solution_primary direct
_atom_sites_solution_secondary difmap
_audit_creation_method SHELXL-97
_cell_angle_alpha 67.388(8)
_cell_angle_beta 64.731(8)
_cell_angle_gamma 85.073(6)
_cell_formula_units_Z 2
_cell_length_a 11.6466(9)
_cell_length_b 11.9984(9)
_cell_length_c 12.9367(12)
_cell_measurement_reflns_used 2734
_cell_measurement_temperature 293(2)
_cell_measurement_theta_max 29.2541
_cell_measurement_theta_min 3.0968
_cell_volume 1502.5(3)
_computing_cell_refinement 'CrysAlis PRO (Agilent Technologies, 2011)'
_computing_data_collection 'CrysAlis PRO'
_computing_data_reduction 'CrysAlis PRO'
_computing_molecular_graphics 'OLEX2 (Dolomanov et al., 2009)'
_computing_publication_material OLEX2
_computing_structure_refinement 'SHELXL-97 (Sheldrick, 2008)'
_computing_structure_solution 'SHELXS-97 (Sheldrick, 2008)'
_diffrn_ambient_temperature 293(2)
_diffrn_detector_area_resol_mean 10.3592
_diffrn_measured_fraction_theta_full 0.997
_diffrn_measured_fraction_theta_max 0.997
_diffrn_measurement_device_type 'Xcalibur, Atlas, Gemini ultra'
_diffrn_measurement_method '\w scans'
_diffrn_radiation_monochromator graphite
_diffrn_radiation_source 'fine-focus sealed tube'
_diffrn_radiation_type MoK\a
_diffrn_radiation_wavelength 0.71073
_diffrn_reflns_av_R_equivalents 0.0318
_diffrn_reflns_av_sigmaI/netI 0.0463
_diffrn_reflns_limit_h_max 11
_diffrn_reflns_limit_h_min -14
_diffrn_reflns_limit_k_max 12
_diffrn_reflns_limit_k_min -14
_diffrn_reflns_limit_l_max 14
_diffrn_reflns_limit_l_min -15
_diffrn_reflns_number 9983
_diffrn_reflns_theta_full 25.35
_diffrn_reflns_theta_max 25.35
_diffrn_reflns_theta_min 3.10
_exptl_absorpt_coefficient_mu 0.144
_exptl_absorpt_correction_T_max 0.9704
_exptl_absorpt_correction_T_min 0.9474
_exptl_absorpt_correction_type multi-scan
_exptl_absorpt_process_details
;
CrysAlis PRO (Agilent Technologies, 2011) 
;
_exptl_crystal_colour colorless
_exptl_crystal_density_diffrn 1.253
_exptl_crystal_density_method 'not measured'
_exptl_crystal_description block
_exptl_crystal_F_000 596
_exptl_crystal_size_max 0.38
_exptl_crystal_size_mid 0.36
_exptl_crystal_size_min 0.21
_refine_diff_density_max 1.522
_refine_diff_density_min -1.397
_refine_diff_density_rms 0.064
_refine_ls_extinction_method none
_refine_ls_goodness_of_fit_ref 1.053
_refine_ls_hydrogen_treatment mixed
_refine_ls_matrix_type full
_refine_ls_number_parameters 380
_refine_ls_number_reflns 5472
_refine_ls_number_restraints 90
_refine_ls_restrained_S_all 1.056
_refine_ls_R_factor_all 0.1010
_refine_ls_R_factor_gt 0.0746
_refine_ls_shift/su_max 0.000
_refine_ls_shift/su_mean 0.000
_refine_ls_structure_factor_coef Fsqd
_refine_ls_weighting_details 'calc w=1/[\s^2^(Fo^2^)+(0.0837P)^2^+2.1526P] where P=(Fo^2^+2Fc^2^)/3'
_refine_ls_weighting_scheme calc
_refine_ls_wR_factor_gt 0.1879
_refine_ls_wR_factor_ref 0.2105
_reflns_number_gt 4023
_reflns_number_total 5472
_reflns_threshold_expression >2sigma(I)
_cod_data_source_file ol4010323_si_004.cif
_cod_data_source_block 130228_xingyp_225
_cod_depositor_comments
;
The following automatic conversions were performed:

'_symmetry_cell_setting' value 'Triclinic' changed to 'triclinic'
according to /home/saulius/struct/CIF-dictionaries/cif_core.dic
dictionary named 'cif_core.dic' version 2.3.1 from 2005-06-27.

Automatic conversion script
Id: cif_fix_values 1891 2012-01-12 08:04:46Z andrius 
;
_cod_original_cell_volume 1502.5(2)
_cod_database_code 1512085

loop_
_symmetry_equiv_pos_as_xyz
'x, y, z'
'-x, -y, -z'

loop_
_atom_site_label
_atom_site_type_symbol
_atom_site_fract_x
_atom_site_fract_y
_atom_site_fract_z
_atom_site_U_iso_or_equiv
_atom_site_adp_type
_atom_site_occupancy
_atom_site_symmetry_multiplicity
_atom_site_calc_flag
_atom_site_refinement_flags
S1 S 0.71519(8) 0.80611(8) 0.57710(8) 0.0406(3) Uani 1 1 d .
O1 O 0.7052(3) 0.7283(2) 0.6966(2) 0.0614(8) Uani 1 1 d .
O2 O 0.5989(2) 0.8255(2) 0.5624(3) 0.0554(7) Uani 1 1 d .
N1 N 0.7974(3) 0.9327(2) 0.5310(3) 0.0381(7) Uani 1 1 d .
N2 N 0.7910(2) 1.1376(2) 0.5058(2) 0.0345(6) Uani 1 1 d .
C1 C 0.8061(5) 0.6245(4) 0.5066(5) 0.0848(8) Uani 1 1 d U
H1 H 0.7501 0.5764 0.5870 0.102 Uiso 1 1 calc R
C2 C 0.8786(5) 0.5713(5) 0.4235(5) 0.0853(8) Uani 1 1 d U
H2 H 0.8678 0.4876 0.4489 0.102 Uiso 1 1 calc R
C3 C 0.9645(5) 0.6377(5) 0.3064(5) 0.0828(8) Uani 1 1 d U
C4 C 0.9739(5) 0.7586(4) 0.2730(5) 0.0829(8) Uani 1 1 d U
H4 H 1.0310 0.8068 0.1931 0.099 Uiso 1 1 calc R
C5 C 0.9016(5) 0.8140(5) 0.3533(5) 0.0822(8) Uani 1 1 d U
H5 H 0.9107 0.8979 0.3271 0.099 Uiso 1 1 calc R
C6 C 0.8175(5) 0.7458(4) 0.4700(5) 0.0804(8) Uani 1 1 d U
C7 C 1.0442(6) 0.5760(7) 0.2195(6) 0.116(2) Uani 1 1 d .
H7A H 0.9921 0.5500 0.1905 0.174 Uiso 1 1 calc R
H7B H 1.0772 0.5069 0.2629 0.174 Uiso 1 1 calc R
H7C H 1.1137 0.6320 0.1501 0.174 Uiso 1 1 calc R
C8 C 0.7382(3) 1.0283(3) 0.5362(3) 0.0329(7) Uani 1 1 d .
C9 C 0.6036(3) 1.0677(3) 0.5681(3) 0.0346(7) Uani 1 1 d .
H9 H 0.5679 1.0586 0.5153 0.041 Uiso 1 1 calc R
C10 C 0.6757(3) 1.2010(3) 0.5115(3) 0.0361(7) Uani 1 1 d .
C11 C 0.5106(3) 1.0178(3) 0.7028(3) 0.0398(8) Uani 1 1 d .
C12 C 0.5502(4) 0.9617(4) 0.7963(3) 0.0537(10) Uani 1 1 d .
H12 H 0.6363 0.9527 0.7759 0.064 Uiso 1 1 calc R
C13 C 0.4635(5) 0.9194(4) 0.9188(4) 0.0700(13) Uani 1 1 d .
H13 H 0.4911 0.8803 0.9804 0.084 Uiso 1 1 calc R
C14 C 0.3373(5) 0.9346(5) 0.9503(4) 0.0762(15) Uani 1 1 d .
H14 H 0.2792 0.9073 1.0333 0.091 Uiso 1 1 calc R
C15 C 0.2963(4) 0.9901(5) 0.8595(5) 0.0748(14) Uani 1 1 d .
H15 H 0.2103 1.0006 0.8808 0.090 Uiso 1 1 calc R
C16 C 0.3827(4) 1.0306(4) 0.7357(4) 0.0568(10) Uani 1 1 d .
H16 H 0.3540 1.0667 0.6744 0.068 Uiso 1 1 calc R
C17 C 0.6312(4) 1.2677(3) 0.5980(3) 0.0445(9) Uani 1 1 d .
C18 C 0.6944(4) 1.2687(4) 0.6666(4) 0.0585(11) Uani 1 1 d .
H18 H 0.7690 1.2304 0.6572 0.070 Uiso 1 1 calc R
C19 C 0.6484(6) 1.3259(5) 0.7495(4) 0.0817(16) Uani 1 1 d .
H19 H 0.6927 1.3261 0.7945 0.098 Uiso 1 1 calc R
C20 C 0.5387(7) 1.3818(5) 0.7657(5) 0.0917(19) Uani 1 1 d .
H20 H 0.5077 1.4194 0.8220 0.110 Uiso 1 1 calc R
C21 C 0.4750(6) 1.3820(5) 0.6980(5) 0.0871(17) Uani 1 1 d .
H21 H 0.4005 1.4206 0.7084 0.104 Uiso 1 1 calc R
C22 C 0.5197(4) 1.3256(4) 0.6140(4) 0.0642(12) Uani 1 1 d .
H22 H 0.4752 1.3265 0.5687 0.077 Uiso 1 1 calc R
C23 C 0.6848(3) 1.2767(3) 0.3849(3) 0.0377(8) Uani 1 1 d .
H23 H 0.6194 1.3269 0.3845 0.045 Uiso 1 1 calc R
C24 C 0.7705(3) 1.2851(3) 0.2718(3) 0.0352(7) Uani 1 1 d .
C25 C 0.8899(3) 1.2228(3) 0.2341(3) 0.0373(8) Uani 1 1 d .
C26 C 0.9332(4) 1.2076(4) 0.1220(3) 0.0492(9) Uani 1 1 d .
H26 H 0.8862 1.2348 0.0756 0.059 Uiso 1 1 calc R
C27 C 1.0435(4) 1.1538(4) 0.0777(4) 0.0604(11) Uani 1 1 d .
H27 H 1.0691 1.1442 0.0032 0.073 Uiso 1 1 calc R
C28 C 1.1152(4) 1.1143(4) 0.1440(4) 0.0558(10) Uani 1 1 d .
H28 H 1.1902 1.0790 0.1142 0.067 Uiso 1 1 calc R
C29 C 1.0749(3) 1.1278(3) 0.2547(4) 0.0469(9) Uani 1 1 d .
H29 H 1.1233 1.1008 0.2998 0.056 Uiso 1 1 calc R
C30 C 0.9635(3) 1.1808(3) 0.3010(3) 0.0373(8) Uani 1 1 d .
C31 C 0.9230(3) 1.1896(3) 0.4243(3) 0.0392(8) Uani 1 1 d .
H31A H 0.9784 1.1465 0.4621 0.047 Uiso 1 1 calc R
H31B H 0.9304 1.2740 0.4127 0.047 Uiso 1 1 calc R
C32 C 0.7414(3) 1.3668(3) 0.1660(3) 0.0371(8) Uani 1 1 d .
C33 C 0.6432(3) 1.3330(3) 0.1481(3) 0.0461(9) Uani 1 1 d .
H33 H 0.5932 1.2601 0.2031 0.055 Uiso 1 1 calc R
C34 C 0.6188(4) 1.4067(4) 0.0490(4) 0.0582(11) Uani 1 1 d .
H34 H 0.5538 1.3823 0.0364 0.070 Uiso 1 1 calc R
C35 C 0.6897(4) 1.5161(4) -0.0313(4) 0.0609(12) Uani 1 1 d .
H35 H 0.6723 1.5658 -0.0975 0.073 Uiso 1 1 calc R
C36 C 0.7859(4) 1.5514(4) -0.0132(4) 0.0603(11) Uani 1 1 d .
H36 H 0.8332 1.6260 -0.0667 0.072 Uiso 1 1 calc R
C37 C 0.8134(4) 1.4772(3) 0.0840(3) 0.0504(9) Uani 1 1 d .
H37 H 0.8802 1.5011 0.0946 0.061 Uiso 1 1 calc R

loop_
_atom_site_aniso_label
_atom_site_aniso_U_11
_atom_site_aniso_U_22
_atom_site_aniso_U_33
_atom_site_aniso_U_23
_atom_site_aniso_U_13
_atom_site_aniso_U_12
S1 0.0381(5) 0.0379(5) 0.0353(5) -0.0060(4) -0.0131(4) 0.0002(4)
O1 0.083(2) 0.0477(16) 0.0371(14) -0.0006(12) -0.0240(14) 0.0001(14)
O2 0.0379(14) 0.0565(16) 0.0680(18) -0.0201(14) -0.0218(13) -0.0009(12)
N1 0.0342(15) 0.0373(15) 0.0391(15) -0.0090(13) -0.0179(12) 0.0052(12)
N2 0.0314(14) 0.0370(15) 0.0328(14) -0.0083(12) -0.0160(12) 0.0017(12)
C1 0.0923(16) 0.0606(12) 0.0690(13) -0.0276(11) -0.0014(11) -0.0049(11)
C2 0.0928(16) 0.0608(12) 0.0695(13) -0.0278(11) -0.0014(11) -0.0050(11)
C3 0.0913(16) 0.0605(12) 0.0679(13) -0.0289(11) -0.0029(11) -0.0052(11)
C4 0.0911(16) 0.0607(12) 0.0675(13) -0.0284(11) -0.0028(11) -0.0053(11)
C5 0.0908(16) 0.0599(12) 0.0673(13) -0.0286(11) -0.0030(11) -0.0053(11)
C6 0.0899(16) 0.0588(12) 0.0665(13) -0.0292(11) -0.0040(11) -0.0056(11)
C7 0.107(5) 0.129(5) 0.120(5) -0.091(5) -0.018(4) 0.016(4)
C8 0.0322(17) 0.0408(18) 0.0235(15) -0.0062(14) -0.0155(13) 0.0024(14)
C9 0.0322(17) 0.0393(18) 0.0316(17) -0.0108(14) -0.0160(14) 0.0046(14)
C10 0.0316(17) 0.0388(18) 0.0341(17) -0.0095(15) -0.0153(14) 0.0060(14)
C11 0.0361(19) 0.0401(19) 0.0380(18) -0.0154(16) -0.0103(15) -0.0001(15)
C12 0.051(2) 0.064(3) 0.037(2) -0.0113(19) -0.0167(17) -0.0013(19)
C13 0.086(4) 0.070(3) 0.037(2) -0.014(2) -0.014(2) -0.008(3)
C14 0.081(4) 0.070(3) 0.043(2) -0.023(2) 0.009(2) -0.011(3)
C15 0.045(2) 0.077(3) 0.072(3) -0.032(3) 0.005(2) 0.001(2)
C16 0.040(2) 0.062(3) 0.057(2) -0.019(2) -0.0123(18) 0.0029(19)
C17 0.052(2) 0.0371(19) 0.0333(18) -0.0087(15) -0.0118(16) -0.0014(16)
C18 0.073(3) 0.056(2) 0.044(2) -0.019(2) -0.022(2) -0.003(2)
C19 0.119(5) 0.076(3) 0.052(3) -0.031(3) -0.029(3) -0.010(3)
C20 0.128(5) 0.073(3) 0.062(3) -0.040(3) -0.016(3) 0.007(3)
C21 0.100(4) 0.070(3) 0.071(3) -0.036(3) -0.016(3) 0.031(3)
C22 0.066(3) 0.066(3) 0.053(2) -0.028(2) -0.017(2) 0.022(2)
C23 0.0342(18) 0.0367(18) 0.0371(18) -0.0093(15) -0.0157(15) 0.0067(14)
C24 0.0360(18) 0.0332(17) 0.0349(17) -0.0075(14) -0.0184(15) 0.0012(14)
C25 0.0341(18) 0.0390(18) 0.0349(17) -0.0098(15) -0.0149(14) 0.0018(14)
C26 0.046(2) 0.061(2) 0.047(2) -0.0226(19) -0.0255(17) 0.0152(18)
C27 0.059(3) 0.076(3) 0.053(2) -0.036(2) -0.022(2) 0.021(2)
C28 0.041(2) 0.064(3) 0.061(3) -0.028(2) -0.0183(19) 0.0166(19)
C29 0.0336(19) 0.051(2) 0.053(2) -0.0150(18) -0.0206(17) 0.0062(16)
C30 0.0326(17) 0.0359(18) 0.0374(18) -0.0068(15) -0.0152(14) -0.0021(14)
C31 0.0334(18) 0.0425(19) 0.0379(18) -0.0083(16) -0.0175(15) -0.0017(15)
C32 0.0333(17) 0.0400(18) 0.0294(16) -0.0079(15) -0.0110(14) 0.0057(14)
C33 0.0370(19) 0.049(2) 0.042(2) -0.0052(17) -0.0178(16) 0.0028(16)
C34 0.048(2) 0.079(3) 0.049(2) -0.018(2) -0.0295(19) 0.017(2)
C35 0.061(3) 0.069(3) 0.036(2) -0.009(2) -0.0210(19) 0.029(2)
C36 0.071(3) 0.041(2) 0.040(2) 0.0024(18) -0.014(2) 0.004(2)
C37 0.050(2) 0.045(2) 0.044(2) -0.0065(18) -0.0170(18) -0.0053(17)

loop_
_atom_type_symbol
_atom_type_description
_atom_type_scat_dispersion_real
_atom_type_scat_dispersion_imag
_atom_type_scat_source
C C 0.0033 0.0016 'International Tables Vol C Tables 4.2.6.8 and 6.1.1.4'
H H 0.0000 0.0000 'International Tables Vol C Tables 4.2.6.8 and 6.1.1.4'
N N 0.0061 0.0033 'International Tables Vol C Tables 4.2.6.8 and 6.1.1.4'
O O 0.0106 0.0060 'International Tables Vol C Tables 4.2.6.8 and 6.1.1.4'
S S 0.1246 0.1234 'International Tables Vol C Tables 4.2.6.8 and 6.1.1.4'

loop_
_geom_angle_atom_site_label_1
_geom_angle_atom_site_label_2
_geom_angle_atom_site_label_3
_geom_angle
O1 S1 O2 116.89(18)
O1 S1 N1 109.27(17)
O2 S1 N1 112.35(15)
O1 S1 C6 108.0(2)
O2 S1 C6 108.0(2)
N1 S1 C6 101.1(2)
C8 N1 S1 119.1(2)
C8 N2 C31 128.7(3)
C8 N2 C10 95.8(2)
C31 N2 C10 126.3(3)
C6 C1 C2 119.7(5)
C6 C1 H1 120.1
C2 C1 H1 120.1
C3 C2 C1 122.1(5)
C3 C2 H2 118.9
C1 C2 H2 118.9
C4 C3 C2 116.6(5)
C4 C3 C7 122.8(5)
C2 C3 C7 120.5(5)
C3 C4 C5 122.4(5)
C3 C4 H4 118.8
C5 C4 H4 118.8
C6 C5 C4 119.9(5)
C6 C5 H5 120.1
C4 C5 H5 120.1
C1 C6 C5 119.2(5)
C1 C6 S1 116.8(4)
C5 C6 S1 123.9(4)
C3 C7 H7A 109.5
C3 C7 H7B 109.5
H7A C7 H7B 109.5
C3 C7 H7C 109.5
H7A C7 H7C 109.5
H7B C7 H7C 109.5
N1 C8 N2 126.5(3)
N1 C8 C9 139.3(3)
N2 C8 C9 94.2(3)
C11 C9 C8 116.9(3)
C11 C9 C10 117.8(3)
C8 C9 C10 83.4(2)
C11 C9 H9 112.0
C8 C9 H9 112.0
C10 C9 H9 112.0
N2 C10 C23 111.8(3)
N2 C10 C17 115.3(3)
C23 C10 C17 113.3(3)
N2 C10 C9 85.6(2)
C23 C10 C9 112.9(3)
C17 C10 C9 115.2(3)
C16 C11 C12 118.4(3)
C16 C11 C9 119.7(3)
C12 C11 C9 121.9(3)
C13 C12 C11 120.7(4)
C13 C12 H12 119.6
C11 C12 H12 119.6
C14 C13 C12 120.3(5)
C14 C13 H13 119.8
C12 C13 H13 119.8
C13 C14 C15 119.8(4)
C13 C14 H14 120.1
C15 C14 H14 120.1
C14 C15 C16 120.2(4)
C14 C15 H15 119.9
C16 C15 H15 119.9
C11 C16 C15 120.5(4)
C11 C16 H16 119.7
C15 C16 H16 119.7
C18 C17 C22 118.3(4)
C18 C17 C10 122.1(3)
C22 C17 C10 119.5(4)
C17 C18 C19 120.9(5)
C17 C18 H18 119.5
C19 C18 H18 119.5
C20 C19 C18 120.7(5)
C20 C19 H19 119.7
C18 C19 H19 119.7
C19 C20 C21 119.2(5)
C19 C20 H20 120.4
C21 C20 H20 120.4
C20 C21 C22 121.2(5)
C20 C21 H21 119.4
C22 C21 H21 119.4
C21 C22 C17 119.7(5)
C21 C22 H22 120.1
C17 C22 H22 120.1
C24 C23 C10 131.6(3)
C24 C23 H23 114.2
C10 C23 H23 114.2
C23 C24 C25 130.1(3)
C23 C24 C32 115.5(3)
C25 C24 C32 114.4(3)
C26 C25 C30 117.1(3)
C26 C25 C24 117.7(3)
C30 C25 C24 125.2(3)
C27 C26 C25 122.2(4)
C27 C26 H26 118.9
C25 C26 H26 118.9
C28 C27 C26 119.9(4)
C28 C27 H27 120.1
C26 C27 H27 120.1
C29 C28 C27 119.2(4)
C29 C28 H28 120.4
C27 C28 H28 120.4
C28 C29 C30 121.6(4)
C28 C29 H29 119.2
C30 C29 H29 119.2
C29 C30 C25 120.0(3)
C29 C30 C31 118.9(3)
C25 C30 C31 121.1(3)
N2 C31 C30 110.1(3)
N2 C31 H31A 109.6
C30 C31 H31A 109.6
N2 C31 H31B 109.6
C30 C31 H31B 109.6
H31A C31 H31B 108.2
C33 C32 C37 118.9(3)
C33 C32 C24 120.5(3)
C37 C32 C24 120.6(3)
C34 C33 C32 120.3(4)
C34 C33 H33 119.8
C32 C33 H33 119.8
C35 C34 C33 120.5(4)
C35 C34 H34 119.8
C33 C34 H34 119.8
C36 C35 C34 119.7(4)
C36 C35 H35 120.2
C34 C35 H35 120.2
C35 C36 C37 120.5(4)
C35 C36 H36 119.8
C37 C36 H36 119.8
C36 C37 C32 120.1(4)
C36 C37 H37 120.0
C32 C37 H37 120.0

loop_
_geom_bond_atom_site_label_1
_geom_bond_atom_site_label_2
_geom_bond_distance
S1 O1 1.425(3)
S1 O2 1.434(3)
S1 N1 1.626(3)
S1 C6 1.753(5)
N1 C8 1.296(4)
N2 C8 1.338(4)
N2 C31 1.462(4)
N2 C10 1.474(4)
C1 C6 1.346(7)
C1 C2 1.390(7)
C1 H1 0.9300
C2 C3 1.359(7)
C2 H2 0.9300
C3 C4 1.344(7)
C3 C7 1.519(7)
C4 C5 1.385(6)
C4 H4 0.9300
C5 C6 1.355(7)
C5 H5 0.9300
C7 H7A 0.9600
C7 H7B 0.9600
C7 H7C 0.9600
C8 C9 1.524(4)
C9 C11 1.505(4)
C9 C10 1.614(5)
C9 H9 0.9800
C10 C23 1.497(4)
C10 C17 1.511(5)
C11 C16 1.375(5)
C11 C12 1.388(5)
C12 C13 1.375(6)
C12 H12 0.9300
C13 C14 1.363(7)
C13 H13 0.9300
C14 C15 1.370(7)
C14 H14 0.9300
C15 C16 1.387(6)
C15 H15 0.9300
C16 H16 0.9300
C17 C18 1.378(6)
C17 C22 1.392(6)
C18 C19 1.385(6)
C18 H18 0.9300
C19 C20 1.363(8)
C19 H19 0.9300
C20 C21 1.367(8)
C20 H20 0.9300
C21 C22 1.391(7)
C21 H21 0.9300
C22 H22 0.9300
C23 C24 1.343(5)
C23 H23 0.9300
C24 C25 1.501(5)
C24 C32 1.502(4)
C25 C26 1.398(5)
C25 C30 1.401(5)
C26 C27 1.382(5)
C26 H26 0.9300
C27 C28 1.375(6)
C27 H27 0.9300
C28 C29 1.375(6)
C28 H28 0.9300
C29 C30 1.391(5)
C29 H29 0.9300
C30 C31 1.502(5)
C31 H31A 0.9700
C31 H31B 0.9700
C32 C33 1.380(5)
C32 C37 1.391(5)
C33 C34 1.380(5)
C33 H33 0.9300
C34 C35 1.374(6)
C34 H34 0.9300
C35 C36 1.369(6)
C35 H35 0.9300
C36 C37 1.382(6)
C36 H36 0.9300
C37 H37 0.9300
